data_4020941
loop_
_publ_author_name
'Daniel B. Werz'
'Rolf Gleiter'
'Frank Rominger'

_publ_section_title
;
 Cyclic Tetra- and Hexaynes Containing 1,4-Donor-Substituted
 Butadiyne Units: Synthesis and Supramolecular Organization
;
_journal_name_full 'Journal of Organic Chemistry'
_journal_page_first 2945
_journal_page_last 2952
_journal_paper_doi 10.1021/jo035882+
_journal_volume 69
_journal_year 2004
_chemical_formula_sum 'C24 H24 Se6'
_chemical_formula_weight 786.19
_space_group_IT_number 43
_symmetry_cell_setting orthorhombic
_symmetry_space_group_name_Hall 'F 2 -2d'
_symmetry_space_group_name_H-M 'F d d 2'
_cell_angle_alpha 90.00
_cell_angle_beta 90.00
_cell_angle_gamma 90.00
_cell_formula_units_Z 8
_cell_length_a 44.8648(3)
_cell_length_b 5.49490(10)
_cell_length_c 25.2753(4)
_cell_measurement_temperature 298(2)
_cell_volume 6231.06(16)
_diffrn_ambient_temperature 298(2)
_exptl_crystal_density_diffrn 1.676
_cod_depositor_comments
;
The following automatic conversions were performed:
'_symmetry_cell_setting' value 'Orthorhombic' changed to 'orthorhombic'
according to '/home/saulius/struct/CIF-dictionaries/cif_core.dic'
dictionary named 'cif_core.dic' version 2.4.1 from 2010-06-29.

Automatic conversion script
Id: cif_fix_enum 1527 2010-12-29 10:47:43Z saulius 
;
_cod_database_code 4020941

loop_
_symmetry_equiv_pos_as_xyz
'x, y, z'
'-x, -y, z'
'x+1/4, -y+1/4, z+1/4'
'-x+1/4, y+1/4, z+1/4'
'x, y+1/2, z+1/2'
'-x, -y+1/2, z+1/2'
'x+1/4, -y+3/4, z+3/4'
'-x+1/4, y+3/4, z+3/4'
'x+1/2, y, z+1/2'
'-x+1/2, -y, z+1/2'
'x+3/4, -y+1/4, z+3/4'
'-x+3/4, y+1/4, z+3/4'
'x+1/2, y+1/2, z'
'-x+1/2, -y+1/2, z'
'x+3/4, -y+3/4, z+1/4'
'-x+3/4, y+3/4, z+1/4'

loop_
_atom_site_label
_atom_site_type_symbol
_atom_site_fract_x
_atom_site_fract_y
_atom_site_fract_z
_atom_site_U_iso_or_equiv
_atom_site_adp_type
_atom_site_occupancy
_atom_site_symmetry_multiplicity
_atom_site_calc_flag
_atom_site_refinement_flags
_atom_site_disorder_assembly
_atom_site_disorder_group
Se1 Se 0.071820(17) 0.21658(14) -0.43555(2) 0.0610(3) Uani 1 1 d . . .
Se2 Se 0.098587(16) 1.19353(10) -0.24088(5) 0.0640(2) Uani 1 1 d . . .
Se3 Se 0.07478(2) 0.28503(13) -0.04278(2) 0.0606(3) Uani 1 1 d . . .
C2 C 0.07323(15) 0.4447(13) -0.3821(3) 0.0597(19) Uani 1 1 d . . .
C3 C 0.07788(16) 0.6021(13) -0.3509(3) 0.0546(19) Uani 1 1 d . . .
C4 C 0.08398(19) 0.7868(15) -0.3152(4) 0.060(2) Uani 1 1 d . . .
C5 C 0.08922(15) 0.9507(13) -0.2871(3) 0.0586(18) Uani 1 1 d . . .
C7 C 0.10956(15) 0.9859(12) -0.1811(3) 0.0653(19) Uani 1 1 d . . .
H7A H 0.1258 0.8800 -0.1917 0.078 Uiso 1 1 calc R . .
H7B H 0.1166 1.0873 -0.1523 0.078 Uiso 1 1 calc R . .
C8 C 0.08403(19) 0.8332(13) -0.1619(3) 0.057(2) Uani 1 1 d . . .
H8A H 0.0765 0.7366 -0.1912 0.069 Uiso 1 1 calc R . .
H8B H 0.0681 0.9395 -0.1503 0.069 Uiso 1 1 calc R . .
C9 C 0.09260(17) 0.6621(12) -0.1162(3) 0.068(2) Uani 1 1 d . . .
H9A H 0.1081 0.5505 -0.1276 0.082 Uiso 1 1 calc R . .
H9B H 0.1002 0.7559 -0.0866 0.082 Uiso 1 1 calc R . .
C10 C 0.06523(16) 0.5215(12) -0.0996(3) 0.070(2) Uani 1 1 d . . .
H10A H 0.0572 0.4354 -0.1299 0.084 Uiso 1 1 calc R . .
H10B H 0.0501 0.6341 -0.0870 0.084 Uiso 1 1 calc R . .
C12 C 0.03787(17) 0.1445(11) -0.0439(3) 0.0547(18) Uani 1 1 d . . .
C13 C 0.01352(17) 0.0535(12) -0.0448(3) 0.0568(18) Uani 1 1 d . . .
C14 C 0.01827(17) 0.0133(16) -0.3948(3) 0.098(3) Uani 1 1 d . . .
H14A H 0.0247 0.0863 -0.3618 0.118 Uiso 1 1 calc R . .
H14B H 0.0272 -0.1470 -0.3973 0.118 Uiso 1 1 calc R . .
C15 C 0.02815(16) 0.1585(14) -0.4376(3) 0.080(2) Uani 1 1 d . . .
H15A H 0.0179 0.3137 -0.4367 0.096 Uiso 1 1 calc R . .
H15B H 0.0231 0.0786 -0.4706 0.096 Uiso 1 1 calc R . .
C21 C 0.0000 0.5000 -0.270(13) 0.51(4) Uani 1 2 d SU . .
C22 C -0.014(2) 0.50(4) -0.272(7) 0.51(3) Uani 1 1 d U . .
C23 C 0.0012(6) 0.226(6) -0.1862(6) 0.315(17) Uani 1 1 d U . .
C24 C 0.0033(10) 0.199(8) -0.2251(11) 0.41(2) Uani 1 1 d U . .

loop_
_atom_site_aniso_label
_atom_site_aniso_U_11
_atom_site_aniso_U_22
_atom_site_aniso_U_33
_atom_site_aniso_U_23
_atom_site_aniso_U_13
_atom_site_aniso_U_12
Se1 0.0553(6) 0.0649(4) 0.0629(6) -0.0083(4) 0.0003(5) -0.0053(4)
Se2 0.0764(5) 0.0501(4) 0.0657(4) -0.0010(5) -0.0067(6) 0.0009(4)
Se3 0.0619(6) 0.0592(4) 0.0609(6) -0.0027(4) 0.0042(5) -0.0106(4)
C2 0.050(5) 0.066(5) 0.062(5) 0.012(4) 0.001(4) 0.006(4)
C3 0.052(5) 0.050(4) 0.062(5) -0.004(4) -0.001(4) 0.004(4)
C4 0.054(6) 0.068(5) 0.060(6) 0.002(4) 0.000(5) 0.005(4)
C5 0.062(5) 0.061(4) 0.053(5) 0.003(4) 0.002(4) 0.006(4)
C7 0.064(5) 0.066(5) 0.066(5) 0.000(4) -0.004(4) -0.004(4)
C8 0.075(6) 0.053(4) 0.044(5) -0.003(4) -0.002(4) 0.012(4)
C9 0.075(6) 0.058(5) 0.071(6) -0.001(4) -0.006(5) -0.006(4)
C10 0.076(5) 0.062(5) 0.072(5) 0.007(4) 0.005(4) -0.003(4)
C12 0.061(5) 0.058(4) 0.046(5) -0.010(3) 0.008(4) 0.001(4)
C13 0.061(6) 0.060(5) 0.049(4) 0.000(4) -0.004(4) 0.004(4)
C14 0.074(6) 0.130(7) 0.089(6) 0.019(6) -0.005(5) -0.010(5)
C15 0.078(6) 0.084(5) 0.078(6) 0.003(5) -0.012(5) -0.009(4)
C21 0.31(11) 0.45(5) 0.77(7) 0.000 0.000 -0.04(11)
C22 0.30(10) 0.47(4) 0.77(6) -0.01(4) 0.03(4) -0.04(10)
C23 0.143(13) 0.70(5) 0.105(10) 0.036(19) -0.002(14) -0.02(3)
C24 0.38(4) 0.64(7) 0.21(4) 0.14(4) 0.05(4) -0.09(5)

loop_
_geom_bond_atom_site_label_1
_geom_bond_atom_site_label_2
_geom_bond_distance
_geom_bond_site_symmetry_2
_geom_bond_publ_flag
Se1 C2 1.845(8) . ?
Se1 C15 1.986(7) . ?
Se2 C5 1.822(8) . ?
Se2 C7 1.956(6) . ?
Se3 C12 1.827(8) . ?
Se3 C10 1.983(7) . ?
C2 C3 1.189(9) . ?
C3 C4 1.385(11) . ?
C4 C5 1.171(9) . ?
C7 C8 1.501(9) . ?
C8 C9 1.538(9) . ?
C9 C10 1.511(8) . ?
C12 C13 1.202(7) . ?
C13 C13 1.348(15) 2 ?
C14 C15 1.415(10) . ?
C14 C14 1.646(16) 2 ?
C21 C21 0.0001 2_565 ?
C21 C22 0.63(10) . ?
C21 C22 0.63(10) 2_565 ?
C22 C21 0.63(10) 2_565 ?
C22 C22 1.25(18) 2_565 ?
C22 C24 2.1(2) 2_565 ?
C23 C24 1.00(3) . ?
C24 C22 2.1(2) 2_565 ?
C24 C24 2.21(8) 2 ?
